data_5000267
loop_
_publ_author_name
'Mattia, C. A.'
'Mazzarella, L.'
'Puliti, R.'
'Riccio, R.'
'Minale, L.'

_publ_section_title
;
 Structure and stereochemistry of
 (24R)-27-nor-5\a-cholestane-3\b,4\b,5,6\a,7\b,8,14,15\a,24-nonaol:
 a highly hydroxylated marine steroid from the starfish Archaster typicus
;
_journal_issue 12
_journal_name_full 'Acta Crystallographica Section C'
_journal_page_first 2170
_journal_page_last 2173
_journal_paper_doi 10.1107/S0108270188008868
_journal_volume 44
_journal_year 1988
_chemical_formula_sum 'C26 H46 O9'
_space_group_IT_number 19
_symmetry_cell_setting orthorhombic
_symmetry_Int_Tables_number 19
_symmetry_space_group_name_Hall 'P 2ac 2ab'
_symmetry_space_group_name_H-M 'P 21 21 21'
_cell_angle_alpha 90
_cell_angle_beta 90
_cell_angle_gamma 90
_cell_formula_units_Z 4
_cell_length_a 5.834(2)
_cell_length_b 20.035(2)
_cell_length_c 21.503(4)
_cod_database_code 5000267

loop_
_symmetry_equiv_pos_site_id
_symmetry_equiv_pos_as_xyz
1 x,y,z
2 1/2+x,1/2-y,-z
3 -x,1/2+y,1/2-z
4 1/2-x,-y,1/2+z

loop_
_atom_site_label
_atom_site_type_symbol
_atom_site_fract_x
_atom_site_fract_y
_atom_site_fract_z
C1 C 0.6148(9) 0.8465(2) 0.0974(2)
C2 C 0.653(1) 0.9219(2) 0.1072(2)
C3 C 0.6371(10) 0.9405(3) 0.1759(2)
C4 C 0.8040(9) 0.8997(2) 0.2154(2)
C5 C 0.7673(8) 0.8244(2) 0.2051(2)
C6 C 0.9268(8) 0.7826(2) 0.2451(2)
C7 C 0.8652(9) 0.7086(2) 0.2417(2)
C8 C 0.8578(8) 0.6811(2) 0.1749(2)
C9 C 0.7107(8) 0.7273(2) 0.1329(2)
C10 C 0.7818(8) 0.8021(2) 0.1355(2)
C11 C 0.6872(10) 0.6997(2) 0.0670(2)
C12 C 0.5863(9) 0.6289(2) 0.0660(2)
C13 C 0.7322(9) 0.5801(2) 0.1044(2)
C14 C 0.7492(8) 0.6101(2) 0.1721(2)
C15 C 0.8628(9) 0.5518(2) 0.2081(2)
C16 C 0.7562(10) 0.4891(2) 0.1798(2)
C17 C 0.6273(9) 0.5107(2) 0.1195(2)
C18 C 0.9655(10) 0.5689(3) 0.0731(2)
C19 C 1.0235(8) 0.8118(2) 0.1077(2)
C20 C 0.6388(9) 0.4543(2) 0.0702(2)
C21 C 0.5190(12) 0.4718(3) 0.0082(2)
C22 C 0.5332(10) 0.3900(2) 0.0972(2)
C23 C 0.6225(11) 0.3258(3) 0.0661(2)
C24 C 0.5428(10) 0.2626(2) 0.0973(2)
C25 C 0.6200(13) 0.2003(3) 0.0644(2)
C26 C 0.5141(18) 0.1367(3) 0.0894(3)
O1 O 0.6845(8) 1.0089(2) 0.1864(2)
O2 O 1.0353(6) 0.9162(2) 0.2006(2)
O3 O 0.5377(6) 0.8110(2) 0.2293(1)
O4 O 0.9085(7) 0.8037(2) 0.3087(1)
O5 O 1.0310(7) 0.6701(2) 0.2763(1)
O6 O 1.0850(5) 0.6787(2) 0.1514(1)
O7 O 0.5164(6) 0.6165(1) 0.1953(1)
O8 O 0.8064(6) 0.5530(2) 0.2737(1)
O9 O 0.6396(7) 0.2597(2) 0.1596(1)
H1 H 0.54870 1.03840 0.17930
H2 H 1.04290 0.96570 0.20570
H3 H 0.41920 0.84050 0.20990
H4 H 1.07150 0.81120 0.32130
H5 H 1.13660 0.69790 0.30220
H6 H 1.19320 0.66030 0.18320
H7 H 0.50000 0.58660 0.23220
H8 H 0.92310 0.58330 0.29280
H9 H 0.52630 0.28150 0.18800
H10 H 0.44150 0.83450 0.11110
H11 H 0.63750 0.83540 0.04870
H12 H 0.82090 0.93510 0.09010
H13 H 0.52400 0.94910 0.08170
H14 H 0.46490 0.93030 0.19170
H15 H 0.77400 0.91090 0.26390
H16 H 1.10100 0.78950 0.22940
H17 H 0.69870 0.70160 0.26270
H18 H 0.54020 0.72540 0.15240
H19 H 0.57590 0.73230 0.04070
H20 H 0.85460 0.69860 0.04560
H21 H 0.41520 0.63030 0.08520
H22 H 0.57930 0.61150 0.01850
H23 H 1.04620 0.55200 0.20140
H24 H 0.88870 0.45340 0.16850
H25 H 0.63720 0.46690 0.21230
H26 H 0.44930 0.51810 0.13140
H27 H 0.81720 0.44450 0.06030
H28 H 0.57310 0.38770 0.14620
H29 H 0.34960 0.39220 0.09110
H30 H 0.56400 0.32510 0.01840
H31 H 0.80760 0.32670 0.06700
H32 H 0.35800 0.26280 0.10040
H33 H 0.57520 0.20480 0.01590
H34 H 0.80380 0.19650 0.06900
H35 H 1.05120 0.61620 0.06720
H36 H 0.94030 0.54580 0.02820
H37 H 1.06930 0.53660 0.10190
H38 H 1.14770 0.78610 0.13620
H39 H 1.06410 0.86440 0.10640
H40 H 1.02770 0.79180 0.06110
H41 H 0.33930 0.48100 0.01660
H42 H 0.53720 0.43060 -0.02390
H43 H 0.59680 0.51590 -0.01150
H44 H 0.53640 0.09710 0.05580
H45 H 0.33340 0.14460 0.09750
H46 H 0.59690 0.12310 0.13250

loop_
_atom_type_symbol
_atom_type_radius_bond
C 0.68
H 0.23
O 0.68
